data_4073875
loop_
_publ_author_name
'Viciano, M\'onica'
'Feliz, Marta'
'Corber\'an, Rosa'
'Mata, Jose A.'
'Clot, Eric'
'Peris, Eduardo'

_publ_section_title
;
 Aliphatic versus Aromatic C&#x2212;H Activation in the Formation of
 Abnormal Carbenes with Iridium:&#x00A0; A Combined Experimental and
 Theoretical Study
;
_journal_issue 22
_journal_name_full Organometallics
_journal_page_first 5304
_journal_paper_doi 10.1021/om7006979
_journal_volume 26
_journal_year 2007
_chemical_formula_moiety 'C15 H23 Cl2 Ir N2'
_chemical_formula_sum 'C15 H23 Cl2 Ir N2'
_chemical_formula_weight 494.45
_chemical_name_systematic
; 
 ? 
;
_space_group_IT_number 14
_symmetry_cell_setting monoclinic
_symmetry_Int_Tables_number 14
_symmetry_space_group_name_Hall '-P 2ybc'
_symmetry_space_group_name_H-M 'P 1 21/c 1'
_atom_sites_solution_hydrogens geom
_atom_sites_solution_primary direct
_atom_sites_solution_secondary difmap
_audit_creation_method SHELXL-97
_cell_angle_alpha 90.00
_cell_angle_beta 101.7040(10)
_cell_angle_gamma 90.00
_cell_formula_units_Z 4
_cell_length_a 7.4921(4)
_cell_length_b 16.5039(9)
_cell_length_c 13.9741(8)
_cell_measurement_reflns_used 13751
_cell_measurement_temperature 293(2)
_cell_measurement_theta_max 30.52
_cell_measurement_theta_min 1.93
_cell_volume 1691.96(16)
_computing_structure_refinement 'SHELXL-97 (Sheldrick, 1997)'
_computing_structure_solution 'SHELXS-97 (Sheldrick, 1990)'
_diffrn_ambient_temperature 293(2)
_diffrn_measured_fraction_theta_full 0.963
_diffrn_measured_fraction_theta_max 0.963
_diffrn_radiation_monochromator graphite
_diffrn_radiation_probe x-ray
_diffrn_radiation_source 'fine-focus sealed tube'
_diffrn_radiation_type MoK\a
_diffrn_radiation_wavelength 0.71073
_diffrn_reflns_av_R_equivalents 0.0489
_diffrn_reflns_av_sigmaI/netI 0.0641
_diffrn_reflns_limit_h_max 10
_diffrn_reflns_limit_h_min -7
_diffrn_reflns_limit_k_max 21
_diffrn_reflns_limit_k_min -22
_diffrn_reflns_limit_l_max 19
_diffrn_reflns_limit_l_min -19
_diffrn_reflns_number 13751
_diffrn_reflns_theta_full 30.52
_diffrn_reflns_theta_max 30.52
_diffrn_reflns_theta_min 1.93
_exptl_absorpt_coefficient_mu 8.199
_exptl_absorpt_correction_type empirical
_exptl_crystal_colour Yellow
_exptl_crystal_density_diffrn 1.941
_exptl_crystal_density_method 'not measured'
_exptl_crystal_description Prism
_exptl_crystal_F_000 952
_exptl_crystal_size_max 0.226
_exptl_crystal_size_mid 0.109
_exptl_crystal_size_min 0.1
_refine_diff_density_max 0.870
_refine_diff_density_min -1.012
_refine_diff_density_rms 0.168
_refine_ls_extinction_method none
_refine_ls_goodness_of_fit_ref 1.030
_refine_ls_hydrogen_treatment constr
_refine_ls_matrix_type full
_refine_ls_number_parameters 188
_refine_ls_number_reflns 4979
_refine_ls_number_restraints 0
_refine_ls_restrained_S_all 1.030
_refine_ls_R_factor_all 0.0683
_refine_ls_R_factor_gt 0.0369
_refine_ls_shift/su_max 0.019
_refine_ls_shift/su_mean 0.000
_refine_ls_structure_factor_coef Fsqd
_refine_ls_weighting_details 'calc w=1/[\s^2^(Fo^2^)+(0.0276P)^2^+0.0000P] where P=(Fo^2^+2Fc^2^)/3'
_refine_ls_weighting_scheme calc
_refine_ls_wR_factor_gt 0.0691
_refine_ls_wR_factor_ref 0.0777
_reflns_number_gt 3472
_reflns_number_total 4979
_reflns_threshold_expression >2sigma(I)
_cod_data_source_file om7006979-file006.cif
_cod_data_source_block str856m
_cod_original_sg_symbol_H-M P21/c
_cod_database_code 4073875

loop_
_symmetry_equiv_pos_as_xyz
'x, y, z'
'-x, y+1/2, -z+1/2'
'-x, -y, -z'
'x, -y-1/2, z-1/2'

loop_
_atom_site_label
_atom_site_type_symbol
_atom_site_fract_x
_atom_site_fract_y
_atom_site_fract_z
_atom_site_U_iso_or_equiv
_atom_site_adp_type
_atom_site_occupancy
_atom_site_symmetry_multiplicity
_atom_site_calc_flag
_atom_site_refinement_flags
Ir1 Ir 0.23041(3) 0.113677(12) -0.231578(14) 0.02856(7) Uani 1 1 d .
Cl1 Cl 0.5391(2) 0.06511(9) -0.18200(12) 0.0465(4) Uani 1 1 d .
N1 N 0.3383(6) 0.2320(2) -0.2165(3) 0.0329(10) Uani 1 1 d .
C1 C 0.4375(7) 0.2686(3) -0.1393(4) 0.0337(12) Uani 1 1 d .
Cl2 Cl 0.2747(2) 0.11798(9) -0.39801(10) 0.0509(4) Uani 1 1 d .
N2 N 0.4627(7) 0.3466(3) -0.1607(3) 0.0435(12) Uani 1 1 d .
C2 C 0.5074(9) 0.2330(4) -0.0416(4) 0.0464(15) Uani 1 1 d .
H2A H 0.4447 0.2568 0.0050 0.070 Uiso 1 1 calc R
H2B H 0.6356 0.2437 -0.0222 0.070 Uiso 1 1 calc R
H2C H 0.4873 0.1756 -0.0441 0.070 Uiso 1 1 calc R
C3 C 0.5656(11) 0.4064(4) -0.0948(6) 0.066(2) Uani 1 1 d .
H3A H 0.5131 0.4120 -0.0380 0.099 Uiso 1 1 calc R
H3B H 0.5614 0.4577 -0.1277 0.099 Uiso 1 1 calc R
H3C H 0.6900 0.3891 -0.0756 0.099 Uiso 1 1 calc R
C4 C 0.3750(10) 0.3603(3) -0.2545(5) 0.0538(18) Uani 1 1 d .
H4 H 0.3677 0.4094 -0.2877 0.065 Uiso 1 1 calc R
C5 C 0.3016(9) 0.2903(3) -0.2896(4) 0.0464(15) Uani 1 1 d .
H5 H 0.2363 0.2818 -0.3528 0.056 Uiso 1 1 calc R
C6 C -0.0588(8) 0.1211(4) -0.2546(5) 0.0501(17) Uani 1 1 d .
C7 C -0.1804(10) 0.1734(5) -0.3281(6) 0.085(3) Uani 1 1 d .
H7A H -0.3023 0.1523 -0.3399 0.128 Uiso 1 1 calc R
H7B H -0.1366 0.1737 -0.3881 0.128 Uiso 1 1 calc R
H7C H -0.1800 0.2277 -0.3034 0.128 Uiso 1 1 calc R
C8 C -0.0120(9) 0.0385(4) -0.2706(4) 0.0503(17) Uani 1 1 d .
C9 C -0.0707(13) -0.0083(5) -0.3642(5) 0.100(3) Uani 1 1 d .
H9A H -0.0213 0.0168 -0.4151 0.149 Uiso 1 1 calc R
H9B H -0.2014 -0.0086 -0.3822 0.149 Uiso 1 1 calc R
H9C H -0.0270 -0.0630 -0.3549 0.149 Uiso 1 1 calc R
C10 C 0.1007(8) 0.0091(3) -0.1833(5) 0.0431(14) Uani 1 1 d .
C11 C 0.1784(12) -0.0738(4) -0.1669(7) 0.083(3) Uani 1 1 d .
H11A H 0.0856 -0.1105 -0.1554 0.124 Uiso 1 1 calc R
H11B H 0.2772 -0.0734 -0.1111 0.124 Uiso 1 1 calc R
H11C H 0.2225 -0.0909 -0.2235 0.124 Uiso 1 1 calc R
C12 C 0.1181(8) 0.0726(4) -0.1110(4) 0.0390(13) Uani 1 1 d .
C13 C 0.2122(10) 0.0634(5) -0.0071(4) 0.068(2) Uani 1 1 d .
H13A H 0.2340 0.1160 0.0224 0.102 Uiso 1 1 calc R
H13B H 0.3263 0.0361 -0.0040 0.102 Uiso 1 1 calc R
H13C H 0.1371 0.0323 0.0273 0.102 Uiso 1 1 calc R
C14 C 0.0167(8) 0.1404(4) -0.1558(5) 0.0457(15) Uani 1 1 d .
C15 C -0.0126(11) 0.2191(5) -0.1064(6) 0.082(3) Uani 1 1 d .
H15A H -0.1063 0.2121 -0.0693 0.122 Uiso 1 1 calc R
H15B H -0.0490 0.2603 -0.1549 0.122 Uiso 1 1 calc R
H15C H 0.0987 0.2350 -0.0635 0.122 Uiso 1 1 calc R

loop_
_atom_site_aniso_label
_atom_site_aniso_U_11
_atom_site_aniso_U_22
_atom_site_aniso_U_33
_atom_site_aniso_U_23
_atom_site_aniso_U_13
_atom_site_aniso_U_12
Ir1 0.03212(11) 0.02715(10) 0.02623(10) 0.00103(9) 0.00545(8) -0.00386(9)
Cl1 0.0391(8) 0.0364(8) 0.0639(10) -0.0002(7) 0.0101(7) 0.0070(6)
N1 0.036(3) 0.026(2) 0.036(2) 0.0005(18) 0.005(2) -0.0052(18)
C1 0.037(3) 0.029(3) 0.036(3) -0.002(2) 0.009(2) -0.005(2)
Cl2 0.0738(11) 0.0492(9) 0.0335(7) -0.0041(6) 0.0197(7) -0.0128(8)
N2 0.054(3) 0.031(2) 0.045(3) -0.008(2) 0.010(3) -0.012(2)
C2 0.055(4) 0.049(4) 0.033(3) -0.011(3) 0.004(3) 0.000(3)
C3 0.085(6) 0.037(4) 0.072(5) -0.018(3) 0.009(4) -0.027(3)
C4 0.077(5) 0.030(3) 0.052(4) 0.010(3) 0.009(4) -0.009(3)
C5 0.061(4) 0.038(3) 0.039(3) 0.007(2) 0.007(3) 0.002(3)
C6 0.031(3) 0.063(4) 0.055(4) 0.018(3) 0.004(3) -0.011(3)
C7 0.045(4) 0.111(7) 0.090(6) 0.064(5) -0.011(4) 0.001(4)
C8 0.049(4) 0.065(4) 0.037(3) -0.003(3) 0.007(3) -0.030(3)
C9 0.115(8) 0.130(8) 0.052(5) -0.033(5) 0.012(5) -0.075(6)
C10 0.041(3) 0.032(3) 0.060(4) 0.004(3) 0.018(3) -0.009(2)
C11 0.094(6) 0.041(4) 0.124(7) 0.031(4) 0.050(6) -0.004(4)
C12 0.036(3) 0.055(4) 0.029(3) -0.003(3) 0.012(2) -0.009(3)
C13 0.068(5) 0.102(6) 0.033(3) 0.017(4) 0.008(3) -0.026(4)
C14 0.038(3) 0.052(4) 0.051(4) -0.004(3) 0.018(3) -0.002(3)
C15 0.078(6) 0.070(5) 0.114(7) -0.017(5) 0.061(5) 0.003(4)

loop_
_atom_type_symbol
_atom_type_description
_atom_type_scat_dispersion_real
_atom_type_scat_dispersion_imag
_atom_type_scat_source
C C 0.0033 0.0016 'International Tables Vol C Tables 4.2.6.8 and 6.1.1.4'
H H 0.0000 0.0000 'International Tables Vol C Tables 4.2.6.8 and 6.1.1.4'
N N 0.0061 0.0033 'International Tables Vol C Tables 4.2.6.8 and 6.1.1.4'
Cl Cl 0.1484 0.1585 'International Tables Vol C Tables 4.2.6.8 and 6.1.1.4'
Ir Ir -1.4442 7.9887 'International Tables Vol C Tables 4.2.6.8 and 6.1.1.4'

loop_
_geom_angle_atom_site_label_1
_geom_angle_atom_site_label_2
_geom_angle_atom_site_label_3
_geom_angle
N1 Ir1 C6 108.6(2)
N1 Ir1 C14 94.0(2)
C6 Ir1 C14 38.8(2)
N1 Ir1 C12 114.8(2)
C6 Ir1 C12 65.6(2)
C14 Ir1 C12 38.9(2)
N1 Ir1 C10 154.0(2)
C6 Ir1 C10 65.4(2)
C14 Ir1 C10 65.1(2)
C12 Ir1 C10 39.2(2)
N1 Ir1 C8 146.8(2)
C6 Ir1 C8 39.0(2)
C14 Ir1 C8 64.6(2)
C12 Ir1 C8 64.9(2)
C10 Ir1 C8 38.3(2)
N1 Ir1 Cl1 87.32(12)
C6 Ir1 Cl1 161.75(17)
C14 Ir1 Cl1 134.19(17)
C12 Ir1 Cl1 100.12(16)
C10 Ir1 Cl1 96.35(16)
C8 Ir1 Cl1 125.8(2)
N1 Ir1 Cl2 86.81(13)
C6 Ir1 Cl2 100.79(19)
C14 Ir1 Cl2 137.23(17)
C12 Ir1 Cl2 156.88(15)
C10 Ir1 Cl2 118.92(17)
C8 Ir1 Cl2 92.64(17)
Cl1 Ir1 Cl2 88.58(6)
C1 N1 C5 106.1(4)
C1 N1 Ir1 130.1(4)
C5 N1 Ir1 123.6(4)
N1 C1 N2 109.7(5)
N1 C1 C2 127.3(5)
N2 C1 C2 123.0(5)
C1 N2 C4 108.1(4)
C1 N2 C3 126.1(5)
C4 N2 C3 125.8(5)
C5 C4 N2 107.1(5)
C4 C5 N1 109.0(5)
C14 C6 C8 107.6(5)
C14 C6 C7 127.2(7)
C8 C6 C7 125.0(6)
C14 C6 Ir1 70.9(3)
C8 C6 Ir1 72.3(4)
C7 C6 Ir1 126.5(5)
C10 C8 C6 108.2(5)
C10 C8 C9 126.0(7)
C6 C8 C9 125.8(6)
C10 C8 Ir1 70.1(3)
C6 C8 Ir1 68.8(3)
C9 C8 Ir1 126.4(5)
C8 C10 C12 107.8(5)
C8 C10 C11 126.4(6)
C12 C10 C11 125.7(6)
C8 C10 Ir1 71.6(3)
C12 C10 Ir1 69.8(3)
C11 C10 Ir1 126.7(5)
C14 C12 C10 107.4(5)
C14 C12 C13 127.8(6)
C10 C12 C13 124.6(6)
C14 C12 Ir1 70.4(3)
C10 C12 Ir1 70.9(3)
C13 C12 Ir1 128.0(4)
C6 C14 C12 108.8(5)
C6 C14 C15 124.9(6)
C12 C14 C15 126.2(6)
C6 C14 Ir1 70.2(4)
C12 C14 Ir1 70.7(3)
C15 C14 Ir1 126.7(5)

loop_
_geom_bond_atom_site_label_1
_geom_bond_atom_site_label_2
_geom_bond_distance
Ir1 N1 2.108(4)
Ir1 C6 2.129(6)
Ir1 C14 2.137(6)
Ir1 C12 2.141(6)
Ir1 C10 2.156(5)
Ir1 C8 2.175(6)
Ir1 Cl1 2.4127(14)
Ir1 Cl2 2.4162(15)
N1 C1 1.324(6)
N1 C5 1.390(7)
C1 N2 1.343(6)
C1 C2 1.481(7)
N2 C4 1.361(7)
N2 C3 1.459(7)
C4 C5 1.329(8)
C6 C14 1.419(8)
C6 C8 1.437(9)
C6 C7 1.500(8)
C8 C10 1.421(8)
C8 C9 1.506(9)
C10 C12 1.443(8)
C10 C11 1.485(8)
C12 C14 1.425(8)
C12 C13 1.487(7)
C14 C15 1.507(9)

loop_
_geom_torsion_atom_site_label_1
_geom_torsion_atom_site_label_2
_geom_torsion_atom_site_label_3
_geom_torsion_atom_site_label_4
_geom_torsion
C6 Ir1 N1 C1 112.5(5)
C14 Ir1 N1 C1 75.6(5)
C12 Ir1 N1 C1 41.4(5)
C10 Ir1 N1 C1 40.5(7)
C8 Ir1 N1 C1 122.8(5)
Cl1 Ir1 N1 C1 -58.5(5)
Cl2 Ir1 N1 C1 -147.2(5)
C6 Ir1 N1 C5 -61.9(5)
C14 Ir1 N1 C5 -98.7(5)
C12 Ir1 N1 C5 -133.0(5)
C10 Ir1 N1 C5 -133.8(5)
C8 Ir1 N1 C5 -51.5(7)
Cl1 Ir1 N1 C5 127.1(5)
Cl2 Ir1 N1 C5 38.4(5)
C5 N1 C1 N2 0.5(6)
Ir1 N1 C1 N2 -174.6(4)
C5 N1 C1 C2 178.2(6)
Ir1 N1 C1 C2 3.1(9)
N1 C1 N2 C4 0.6(7)
C2 C1 N2 C4 -177.3(6)
N1 C1 N2 C3 -179.6(6)
C2 C1 N2 C3 2.6(10)
C1 N2 C4 C5 -1.5(8)
C3 N2 C4 C5 178.7(7)
N2 C4 C5 N1 1.8(8)
C1 N1 C5 C4 -1.4(7)
Ir1 N1 C5 C4 174.1(5)
N1 Ir1 C6 C14 -72.4(4)
C12 Ir1 C6 C14 37.0(3)
C10 Ir1 C6 C14 80.3(4)
C8 Ir1 C6 C14 116.6(5)
Cl1 Ir1 C6 C14 77.5(7)
Cl2 Ir1 C6 C14 -162.7(3)
N1 Ir1 C6 C8 171.0(3)
C14 Ir1 C6 C8 -116.6(5)
C12 Ir1 C6 C8 -79.6(4)
C10 Ir1 C6 C8 -36.3(3)
Cl1 Ir1 C6 C8 -39.1(8)
Cl2 Ir1 C6 C8 80.7(3)
N1 Ir1 C6 C7 50.2(7)
C14 Ir1 C6 C7 122.7(8)
C12 Ir1 C6 C7 159.6(8)
C10 Ir1 C6 C7 -157.1(8)
C8 Ir1 C6 C7 -120.8(8)
Cl1 Ir1 C6 C7 -159.9(5)
Cl2 Ir1 C6 C7 -40.0(7)
C14 C6 C8 C10 -3.3(7)
C7 C6 C8 C10 -178.3(6)
Ir1 C6 C8 C10 59.2(4)
C14 C6 C8 C9 177.3(6)
C7 C6 C8 C9 2.3(11)
Ir1 C6 C8 C9 -120.3(7)
C14 C6 C8 Ir1 -62.5(4)
C7 C6 C8 Ir1 122.6(7)
N1 Ir1 C8 C10 -135.5(4)
C6 Ir1 C8 C10 -119.8(5)
C14 Ir1 C8 C10 -81.4(4)
C12 Ir1 C8 C10 -38.2(4)
Cl1 Ir1 C8 C10 46.1(4)
Cl2 Ir1 C8 C10 136.3(4)
N1 Ir1 C8 C6 -15.7(6)
C14 Ir1 C8 C6 38.4(4)
C12 Ir1 C8 C6 81.6(4)
C10 Ir1 C8 C6 119.8(5)
Cl1 Ir1 C8 C6 165.9(3)
Cl2 Ir1 C8 C6 -103.9(3)
N1 Ir1 C8 C9 103.8(7)
C6 Ir1 C8 C9 119.5(8)
C14 Ir1 C8 C9 157.9(8)
C12 Ir1 C8 C9 -158.9(8)
C10 Ir1 C8 C9 -120.7(9)
Cl1 Ir1 C8 C9 -74.6(7)
Cl2 Ir1 C8 C9 15.6(7)
C6 C8 C10 C12 2.4(7)
C9 C8 C10 C12 -178.2(6)
Ir1 C8 C10 C12 60.7(4)
C6 C8 C10 C11 179.1(6)
C9 C8 C10 C11 -1.5(11)
Ir1 C8 C10 C11 -122.5(7)
C6 C8 C10 Ir1 -58.4(4)
C9 C8 C10 Ir1 121.1(7)
N1 Ir1 C10 C8 119.1(5)
C6 Ir1 C10 C8 36.9(4)
C14 Ir1 C10 C8 79.8(4)
C12 Ir1 C10 C8 117.8(5)
Cl1 Ir1 C10 C8 -144.0(4)
Cl2 Ir1 C10 C8 -52.1(4)
N1 Ir1 C10 C12 1.3(6)
C6 Ir1 C10 C12 -80.9(4)
C14 Ir1 C10 C12 -37.9(3)
C8 Ir1 C10 C12 -117.8(5)
Cl1 Ir1 C10 C12 98.2(3)
Cl2 Ir1 C10 C12 -169.9(3)
N1 Ir1 C10 C11 -118.8(7)
C6 Ir1 C10 C11 159.0(7)
C14 Ir1 C10 C11 -158.1(7)
C12 Ir1 C10 C11 -120.1(8)
C8 Ir1 C10 C11 122.1(8)
Cl1 Ir1 C10 C11 -21.9(6)
Cl2 Ir1 C10 C11 70.0(6)
C8 C10 C12 C14 -0.6(7)
C11 C10 C12 C14 -177.3(6)
Ir1 C10 C12 C14 61.3(4)
C8 C10 C12 C13 174.5(6)
C11 C10 C12 C13 -2.2(10)
Ir1 C10 C12 C13 -123.6(6)
C8 C10 C12 Ir1 -61.9(4)
C11 C10 C12 Ir1 121.4(6)
N1 Ir1 C12 C14 63.3(4)
C6 Ir1 C12 C14 -36.9(4)
C10 Ir1 C12 C14 -117.3(5)
C8 Ir1 C12 C14 -80.0(4)
Cl1 Ir1 C12 C14 155.0(3)
Cl2 Ir1 C12 C14 -94.3(5)
N1 Ir1 C12 C10 -179.4(3)
C6 Ir1 C12 C10 80.4(4)
C14 Ir1 C12 C10 117.3(5)
C8 Ir1 C12 C10 37.3(3)
Cl1 Ir1 C12 C10 -87.7(3)
Cl2 Ir1 C12 C10 23.1(6)
N1 Ir1 C12 C13 -59.9(6)
C6 Ir1 C12 C13 -160.2(7)
C14 Ir1 C12 C13 -123.2(7)
C10 Ir1 C12 C13 119.4(8)
C8 Ir1 C12 C13 156.7(7)
Cl1 Ir1 C12 C13 31.8(6)
Cl2 Ir1 C12 C13 142.5(5)
C8 C6 C14 C12 3.0(7)
C7 C6 C14 C12 177.8(6)
Ir1 C6 C14 C12 -60.4(4)
C8 C6 C14 C15 -175.0(6)
C7 C6 C14 C15 -0.2(10)
Ir1 C6 C14 C15 121.6(7)
C8 C6 C14 Ir1 63.4(4)
C7 C6 C14 Ir1 -121.8(7)
C10 C12 C14 C6 -1.5(7)
C13 C12 C14 C6 -176.4(6)
Ir1 C12 C14 C6 60.1(4)
C10 C12 C14 C15 176.4(6)
C13 C12 C14 C15 1.5(10)
Ir1 C12 C14 C15 -121.9(7)
C10 C12 C14 Ir1 -61.6(4)
C13 C12 C14 Ir1 123.5(6)
N1 Ir1 C14 C6 115.1(4)
C12 Ir1 C14 C6 -119.3(5)
C10 Ir1 C14 C6 -81.0(4)
C8 Ir1 C14 C6 -38.5(3)
Cl1 Ir1 C14 C6 -154.8(3)
Cl2 Ir1 C14 C6 25.5(5)
N1 Ir1 C14 C12 -125.6(3)
C6 Ir1 C14 C12 119.3(5)
C10 Ir1 C14 C12 38.3(3)
C8 Ir1 C14 C12 80.8(4)
Cl1 Ir1 C14 C12 -35.5(4)
Cl2 Ir1 C14 C12 144.8(3)
N1 Ir1 C14 C15 -4.3(6)
C6 Ir1 C14 C15 -119.4(8)
C12 Ir1 C14 C15 121.3(7)
C10 Ir1 C14 C15 159.5(7)
C8 Ir1 C14 C15 -157.9(7)
Cl1 Ir1 C14 C15 85.8(6)
Cl2 Ir1 C14 C15 -93.9(6)
